data_7202985
loop_
_publ_author_name
'Du, Miao'
'Li, Cheng-Peng'
'Zhao, Xiao-Jun'
'Yu, Qian'

_publ_section_title
;
 Interplay of coordinative and supramolecular interactions in
 engineering unusual crystalline architectures of low-dimensional
 metal--pamoate complexes under co-ligand intervention
;
_journal_issue 11
_journal_name_full CrystEngComm
_journal_page_first 1011
_journal_paper_doi 10.1039/b707853f
_journal_volume 9
_journal_year 2007
_chemical_formula_sum 'C32 H37 Cu N3 O10'
_chemical_formula_weight 687.19
_chemical_name_systematic
;
?
;
_space_group_IT_number 14
_symmetry_cell_setting monoclinic
_symmetry_space_group_name_Hall '-P 2yn'
_symmetry_space_group_name_H-M 'P 1 21/n 1'
_atom_sites_solution_hydrogens geom
_atom_sites_solution_primary direct
_atom_sites_solution_secondary difmap
_audit_creation_method SHELXL-97
_cell_angle_alpha 90.00
_cell_angle_beta 94.8820(10)
_cell_angle_gamma 90.00
_cell_formula_units_Z 4
_cell_length_a 10.1125(7)
_cell_length_b 11.6950(8)
_cell_length_c 27.4427(18)
_cell_measurement_reflns_used 4520
_cell_measurement_temperature 295(2)
_cell_measurement_theta_max 24.84
_cell_measurement_theta_min 2.29
_cell_volume 3233.8(4)
_computing_cell_refinement 'Bruker APEX II'
_computing_data_collection 'Bruker APEX II'
_computing_data_reduction 'Bruker SAINT'
_computing_molecular_graphics 'Bruker SHELXTL'
_computing_publication_material 'Bruker SHELXTL'
_computing_structure_refinement 'SHELXL-97 (Sheldrick, 1997)'
_computing_structure_solution 'SHELXS-97 (Sheldrick, 1990)'
_diffrn_ambient_temperature 295(2)
_diffrn_measured_fraction_theta_full 0.999
_diffrn_measured_fraction_theta_max 0.999
_diffrn_measurement_device_type 'APEX II CCD area detector'
_diffrn_measurement_method 'phi and omega scans'
_diffrn_radiation_monochromator graphite
_diffrn_radiation_source 'fine-focus sealed tube'
_diffrn_radiation_type MoK\a
_diffrn_radiation_wavelength 0.71073
_diffrn_reflns_av_R_equivalents 0.0241
_diffrn_reflns_av_sigmaI/netI 0.0309
_diffrn_reflns_limit_h_max 9
_diffrn_reflns_limit_h_min -12
_diffrn_reflns_limit_k_max 13
_diffrn_reflns_limit_k_min -13
_diffrn_reflns_limit_l_max 32
_diffrn_reflns_limit_l_min -32
_diffrn_reflns_number 17170
_diffrn_reflns_theta_full 25.03
_diffrn_reflns_theta_max 25.03
_diffrn_reflns_theta_min 1.89
_exptl_absorpt_coefficient_mu 0.737
_exptl_absorpt_correction_T_max 1.000000
_exptl_absorpt_correction_T_min 0.741969
_exptl_absorpt_correction_type multi-scan
_exptl_absorpt_process_details SADABS
_exptl_crystal_colour Blue
_exptl_crystal_density_diffrn 1.411
_exptl_crystal_density_meas ?
_exptl_crystal_density_method 'not measured'
_exptl_crystal_description Block
_exptl_crystal_F_000 1436
_exptl_crystal_size_max 0.42
_exptl_crystal_size_mid 0.30
_exptl_crystal_size_min 0.22
_refine_diff_density_max 0.260
_refine_diff_density_min -0.293
_refine_diff_density_rms 0.045
_refine_ls_extinction_method none
_refine_ls_goodness_of_fit_ref 1.062
_refine_ls_hydrogen_treatment constr
_refine_ls_matrix_type full
_refine_ls_number_parameters 423
_refine_ls_number_reflns 5708
_refine_ls_number_restraints 3
_refine_ls_restrained_S_all 1.062
_refine_ls_R_factor_all 0.0421
_refine_ls_R_factor_gt 0.0317
_refine_ls_shift/su_max 0.002
_refine_ls_shift/su_mean 0.000
_refine_ls_structure_factor_coef Fsqd
_refine_ls_weighting_details 'calc w=1/[\s^2^(Fo^2^)+(0.0418P)^2^+1.2390P] where P=(Fo^2^+2Fc^2^)/3'
_refine_ls_weighting_scheme calc
_refine_ls_wR_factor_gt 0.0841
_refine_ls_wR_factor_ref 0.0882
_reflns_number_gt 4637
_reflns_number_total 5708
_reflns_threshold_expression >2sigma(I)
_cod_data_source_file b707853f.txt
_cod_data_source_block 3
_cod_depositor_comments
;
The following automatic conversions were performed:
'_symmetry_cell_setting' value 'Monoclinic' changed to 'monoclinic'
according to '/home/saulius/struct/CIF-dictionaries/cif_core.dic'
dictionary named 'cif_core.dic' version 2.4.1 from
2010-06-29.

'_exptl_absorpt_correction_type' value 'Multi-Scan' changed
to 'multi-scan' according to
'/home/saulius/struct/CIF-dictionaries/cif_core.dic' dictionary named
'cif_core.dic' version 2.4.1 from 2010-06-29.

Automatic conversion script
Id: cif_fix_enum 1527 2010-12-29 10:47:43Z saulius 

The following automatic conversions were performed:

'_exptl_crystal_density_meas' value 'None' was changed to '?' - the
value is perceived as not measured.

Automatic conversion script
Id: cif_fix_values 3008 2015-01-20 13:52:24Z robertas 
;
_cod_original_sg_symbol_H-M P2(1)/n
_cod_database_code 7202985

loop_
_symmetry_equiv_pos_as_xyz
'x, y, z'
'-x+1/2, y+1/2, -z+1/2'
'-x, -y, -z'
'x-1/2, -y-1/2, z-1/2'

loop_
_atom_site_label
_atom_site_type_symbol
_atom_site_fract_x
_atom_site_fract_y
_atom_site_fract_z
_atom_site_U_iso_or_equiv
_atom_site_adp_type
_atom_site_occupancy
_atom_site_symmetry_multiplicity
_atom_site_calc_flag
_atom_site_refinement_flags
_atom_site_disorder_assembly
_atom_site_disorder_group
Cu1 Cu 0.20735(2) 0.52464(2) 0.475747(8) 0.02953(9) Uani 1 1 d . . .
O1 O 0.14013(16) 0.72354(15) 0.65174(5) 0.0444(4) Uani 1 1 d . . .
H1 H 0.1086 0.7095 0.6239 0.067 Uiso 1 1 calc R . .
O2 O 0.12808(16) 0.64063(14) 0.56534(5) 0.0432(4) Uani 1 1 d . . .
O3 O 0.28438(15) 0.52214(13) 0.54356(5) 0.0363(4) Uani 1 1 d . . .
O4 O 0.62019(15) 0.97153(13) 0.90923(5) 0.0385(4) Uani 1 1 d . . .
O5 O 0.46586(17) 0.84167(14) 0.92109(5) 0.0450(4) Uani 1 1 d . . .
O6 O 0.33332(18) 0.75195(15) 0.84760(5) 0.0473(4) Uani 1 1 d . . .
H6 H 0.3624 0.7612 0.8761 0.071 Uiso 1 1 calc R . .
O7 O 0.36409(15) 0.40204(14) 0.44872(5) 0.0417(4) Uani 1 1 d . . .
O8 O 0.30124(16) 0.66588(14) 0.46289(6) 0.0434(4) Uani 1 1 d . . .
O9 O 0.09542(14) 0.39566(13) 0.48990(5) 0.0355(3) Uani 1 1 d D . .
H9A H 0.0813 0.3863 0.5197 0.053 Uiso 1 1 d RD . .
H9B H 0.0259 0.3890 0.4704 0.053 Uiso 1 1 d RD . .
N1 N 0.3904(2) 0.26658(17) 0.39122(7) 0.0435(5) Uani 1 1 d . . .
N2 N 0.4861(2) 0.76344(16) 0.45043(7) 0.0419(5) Uani 1 1 d . . .
C1 C 0.2307(2) 0.58148(18) 0.57502(7) 0.0318(5) Uani 1 1 d . . .
C2 C 0.2939(2) 0.58240(18) 0.62631(7) 0.0306(5) Uani 1 1 d . . .
C3 C 0.4005(2) 0.51354(19) 0.63833(8) 0.0362(5) Uani 1 1 d . . .
H3 H 0.4312 0.4663 0.6144 0.043 Uiso 1 1 calc R . .
C4 C 0.4654(2) 0.5116(2) 0.68555(8) 0.0381(5) Uani 1 1 d . . .
C5 C 0.5764(3) 0.4407(2) 0.69726(9) 0.0526(7) Uani 1 1 d . . .
H5 H 0.6073 0.3941 0.6732 0.063 Uiso 1 1 calc R . .
C6 C 0.6390(3) 0.4394(3) 0.74313(10) 0.0643(8) Uani 1 1 d . . .
H6A H 0.7130 0.3933 0.7503 0.077 Uiso 1 1 calc R . .
C7 C 0.5906(3) 0.5082(3) 0.77932(10) 0.0636(8) Uani 1 1 d . . .
H7 H 0.6325 0.5064 0.8108 0.076 Uiso 1 1 calc R . .
C8 C 0.4839(3) 0.5777(2) 0.76958(8) 0.0493(6) Uani 1 1 d . . .
H8 H 0.4538 0.6216 0.7946 0.059 Uiso 1 1 calc R . .
C9 C 0.4173(2) 0.58456(19) 0.72200(7) 0.0353(5) Uani 1 1 d . . .
C10 C 0.3084(2) 0.65918(18) 0.70990(7) 0.0316(5) Uani 1 1 d . . .
C11 C 0.2467(2) 0.65497(18) 0.66302(7) 0.0317(5) Uani 1 1 d . . .
C12 C 0.2550(2) 0.73863(19) 0.74784(7) 0.0355(5) Uani 1 1 d . . .
H12A H 0.1764 0.7765 0.7328 0.043 Uiso 1 1 calc R . .
H12B H 0.2274 0.6922 0.7745 0.043 Uiso 1 1 calc R . .
C13 C 0.3504(2) 0.82986(19) 0.76938(7) 0.0311(5) Uani 1 1 d . . .
C14 C 0.3986(2) 0.91842(18) 0.74015(7) 0.0294(5) Uani 1 1 d . . .
C15 C 0.3532(2) 0.9340(2) 0.69017(7) 0.0369(5) Uani 1 1 d . . .
H15 H 0.2901 0.8841 0.6755 0.044 Uiso 1 1 calc R . .
C16 C 0.4002(3) 1.0203(2) 0.66330(8) 0.0440(6) Uani 1 1 d . . .
H16 H 0.3681 1.0288 0.6307 0.053 Uiso 1 1 calc R . .
C17 C 0.4959(3) 1.0966(2) 0.68375(8) 0.0479(6) Uani 1 1 d . . .
H17 H 0.5281 1.1545 0.6648 0.057 Uiso 1 1 calc R . .
C18 C 0.5415(2) 1.0853(2) 0.73170(8) 0.0449(6) Uani 1 1 d . . .
H18 H 0.6055 1.1359 0.7452 0.054 Uiso 1 1 calc R . .
C19 C 0.4935(2) 0.99839(19) 0.76108(7) 0.0335(5) Uani 1 1 d . . .
C20 C 0.5348(2) 0.98979(19) 0.81113(8) 0.0348(5) Uani 1 1 d . . .
H20 H 0.5991 1.0399 0.8247 0.042 Uiso 1 1 calc R . .
C21 C 0.4831(2) 0.90985(18) 0.84037(7) 0.0301(5) Uani 1 1 d . . .
C22 C 0.5258(2) 0.90722(19) 0.89399(7) 0.0330(5) Uani 1 1 d . . .
C23 C 0.3874(2) 0.83080(19) 0.81900(7) 0.0323(5) Uani 1 1 d . . .
C24 C 0.4957(3) 0.2069(2) 0.41973(10) 0.0637(8) Uani 1 1 d . . .
H24A H 0.5317 0.2553 0.4458 0.096 Uiso 1 1 calc R . .
H24B H 0.5643 0.1872 0.3991 0.096 Uiso 1 1 calc R . .
H24C H 0.4609 0.1385 0.4332 0.096 Uiso 1 1 calc R . .
C25 C 0.3523(3) 0.2253(3) 0.34201(11) 0.0751(10) Uani 1 1 d . . .
H25A H 0.2791 0.2698 0.3277 0.113 Uiso 1 1 calc R . .
H25B H 0.3265 0.1465 0.3434 0.113 Uiso 1 1 calc R . .
H25C H 0.4261 0.2325 0.3224 0.113 Uiso 1 1 calc R . .
C26 C 0.3370(2) 0.3590(2) 0.40839(9) 0.0450(6) Uani 1 1 d . . .
H26 H 0.2721 0.3954 0.3879 0.054 Uiso 1 1 calc R . .
C27 C 0.6290(3) 0.7639(2) 0.44729(11) 0.0605(7) Uani 1 1 d . . .
H27A H 0.6652 0.6913 0.4580 0.091 Uiso 1 1 calc R . .
H27B H 0.6685 0.8234 0.4678 0.091 Uiso 1 1 calc R . .
H27C H 0.6476 0.7772 0.4140 0.091 Uiso 1 1 calc R . .
C28 C 0.4149(3) 0.8706(2) 0.44461(12) 0.0687(9) Uani 1 1 d . . .
H28A H 0.3543 0.8673 0.4158 0.103 Uiso 1 1 calc R . .
H28B H 0.4768 0.9319 0.4416 0.103 Uiso 1 1 calc R . .
H28C H 0.3663 0.8837 0.4727 0.103 Uiso 1 1 calc R . .
C29 C 0.4232(2) 0.6690(2) 0.46017(7) 0.0379(5) Uani 1 1 d . . .
H29 H 0.4718 0.6019 0.4652 0.045 Uiso 1 1 calc R . .
O10 O 0.7566(3) 0.0394(2) 0.46174(10) 0.0974(8) Uani 1 1 d . . .
N3 N 0.9662(3) 0.0614(2) 0.43931(9) 0.0627(6) Uani 1 1 d . . .
C30 C 0.9554(4) -0.0356(4) 0.40805(17) 0.1273(19) Uani 1 1 d . . .
H30A H 0.8769 -0.0779 0.4138 0.191 Uiso 1 1 calc R . .
H30B H 1.0320 -0.0835 0.4146 0.191 Uiso 1 1 calc R . .
H30C H 0.9501 -0.0110 0.3746 0.191 Uiso 1 1 calc R . .
C31 C 1.0865(4) 0.1265(3) 0.44023(17) 0.1016(13) Uani 1 1 d . . .
H31A H 1.0861 0.1716 0.4110 0.152 Uiso 1 1 calc R . .
H31B H 1.1612 0.0756 0.4421 0.152 Uiso 1 1 calc R . .
H31C H 1.0928 0.1761 0.4682 0.152 Uiso 1 1 calc R . .
C32 C 0.8629(4) 0.0899(3) 0.46361(12) 0.0730(9) Uani 1 1 d . . .
H32 H 0.8722 0.1538 0.4838 0.088 Uiso 1 1 calc R . .

loop_
_atom_site_aniso_label
_atom_site_aniso_U_11
_atom_site_aniso_U_22
_atom_site_aniso_U_33
_atom_site_aniso_U_23
_atom_site_aniso_U_13
_atom_site_aniso_U_12
Cu1 0.03499(16) 0.03363(16) 0.01900(13) -0.00057(10) -0.00340(10) 0.00061(11)
O1 0.0445(9) 0.0548(10) 0.0310(8) -0.0110(7) -0.0130(7) 0.0076(8)
O2 0.0450(9) 0.0519(10) 0.0299(8) -0.0073(7) -0.0135(7) 0.0038(8)
O3 0.0463(9) 0.0398(9) 0.0214(7) -0.0048(7) -0.0058(6) -0.0013(7)
O4 0.0467(9) 0.0447(9) 0.0224(7) -0.0028(7) -0.0072(7) -0.0080(8)
O5 0.0613(11) 0.0536(10) 0.0199(7) -0.0022(7) 0.0028(7) -0.0142(9)
O6 0.0643(11) 0.0566(11) 0.0205(7) -0.0011(7) 0.0012(7) -0.0254(9)
O7 0.0453(9) 0.0445(10) 0.0349(8) -0.0094(7) 0.0015(7) 0.0058(8)
O8 0.0464(10) 0.0400(9) 0.0436(9) 0.0049(7) 0.0023(7) -0.0022(8)
O9 0.0382(8) 0.0458(9) 0.0211(7) 0.0011(6) -0.0059(6) -0.0067(7)
N1 0.0476(12) 0.0430(12) 0.0398(11) -0.0123(9) 0.0024(9) 0.0015(9)
N2 0.0537(12) 0.0339(11) 0.0390(11) 0.0033(8) 0.0086(9) -0.0029(9)
C1 0.0378(12) 0.0309(12) 0.0254(10) 0.0012(9) -0.0055(9) -0.0105(10)
C2 0.0351(11) 0.0334(12) 0.0222(10) -0.0009(8) -0.0039(8) -0.0087(9)
C3 0.0433(13) 0.0371(13) 0.0273(11) -0.0047(9) -0.0028(9) -0.0028(10)
C4 0.0419(13) 0.0413(13) 0.0295(11) 0.0010(10) -0.0055(10) -0.0012(10)
C5 0.0557(16) 0.0579(16) 0.0419(14) -0.0033(12) -0.0087(12) 0.0148(13)
C6 0.0649(18) 0.074(2) 0.0495(16) 0.0045(14) -0.0197(14) 0.0211(16)
C7 0.073(2) 0.080(2) 0.0339(13) 0.0021(13) -0.0208(13) 0.0171(16)
C8 0.0609(16) 0.0554(16) 0.0291(12) -0.0019(11) -0.0106(11) 0.0046(13)
C9 0.0418(13) 0.0376(13) 0.0251(10) 0.0021(9) -0.0050(9) -0.0070(10)
C10 0.0360(12) 0.0358(12) 0.0225(10) -0.0022(9) -0.0010(9) -0.0088(10)
C11 0.0316(11) 0.0363(12) 0.0261(10) -0.0004(9) -0.0048(9) -0.0061(9)
C12 0.0367(12) 0.0466(14) 0.0228(10) -0.0031(9) 0.0002(9) -0.0071(10)
C13 0.0335(11) 0.0368(12) 0.0228(10) -0.0069(9) 0.0013(8) -0.0007(9)
C14 0.0342(11) 0.0329(12) 0.0211(10) -0.0043(8) 0.0019(8) 0.0048(9)
C15 0.0464(13) 0.0375(12) 0.0260(10) -0.0050(9) -0.0025(9) 0.0045(10)
C16 0.0638(16) 0.0445(14) 0.0229(11) 0.0022(10) -0.0007(11) 0.0079(12)
C17 0.0670(17) 0.0454(15) 0.0317(12) 0.0086(11) 0.0063(11) -0.0042(13)
C18 0.0529(15) 0.0448(15) 0.0365(12) 0.0012(11) 0.0007(11) -0.0111(12)
C19 0.0361(12) 0.0378(13) 0.0263(10) -0.0023(9) 0.0002(9) 0.0003(9)
C20 0.0360(12) 0.0393(13) 0.0284(11) -0.0047(9) -0.0016(9) -0.0049(10)
C21 0.0336(11) 0.0355(12) 0.0209(10) -0.0050(9) -0.0004(8) 0.0016(9)
C22 0.0392(12) 0.0359(13) 0.0234(10) -0.0054(9) -0.0003(9) 0.0043(10)
C23 0.0366(12) 0.0383(13) 0.0220(10) -0.0017(9) 0.0035(9) -0.0040(10)
C24 0.089(2) 0.0506(17) 0.0508(16) -0.0068(13) 0.0011(15) 0.0213(15)
C25 0.079(2) 0.086(2) 0.0581(18) -0.0357(17) -0.0082(16) 0.0151(18)
C26 0.0430(14) 0.0520(15) 0.0391(13) -0.0032(11) -0.0020(11) 0.0104(12)
C27 0.0524(16) 0.0545(17) 0.0747(19) 0.0092(15) 0.0063(14) -0.0107(14)
C28 0.084(2) 0.0410(16) 0.086(2) 0.0148(15) 0.0358(18) 0.0110(15)
C29 0.0502(15) 0.0342(13) 0.0282(11) -0.0005(9) -0.0020(10) -0.0013(11)
O10 0.0937(19) 0.0895(19) 0.113(2) -0.0038(15) 0.0333(16) -0.0072(16)
N3 0.0653(16) 0.0583(15) 0.0635(15) -0.0066(12) -0.0006(13) -0.0040(13)
C30 0.106(3) 0.150(4) 0.131(4) -0.091(3) 0.036(3) -0.031(3)
C31 0.076(2) 0.069(2) 0.157(4) 0.005(2) -0.006(2) -0.007(2)
C32 0.099(3) 0.0515(19) 0.068(2) -0.0003(15) 0.0019(19) 0.0061(19)

loop_
_atom_type_symbol
_atom_type_description
_atom_type_scat_dispersion_real
_atom_type_scat_dispersion_imag
_atom_type_scat_source
C C 0.0033 0.0016 'International Tables Vol C Tables 4.2.6.8 and 6.1.1.4'
H H 0.0000 0.0000 'International Tables Vol C Tables 4.2.6.8 and 6.1.1.4'
N N 0.0061 0.0033 'International Tables Vol C Tables 4.2.6.8 and 6.1.1.4'
O O 0.0106 0.0060 'International Tables Vol C Tables 4.2.6.8 and 6.1.1.4'
Cu Cu 0.3201 1.2651 'International Tables Vol C Tables 4.2.6.8 and 6.1.1.4'

loop_
_geom_angle_atom_site_label_1
_geom_angle_atom_site_label_2
_geom_angle_atom_site_label_3
_geom_angle
_geom_angle_site_symmetry_1
_geom_angle_site_symmetry_3
_geom_angle_publ_flag
O9 Cu1 O8 173.02(7) . . ?
O9 Cu1 O3 89.42(6) . . ?
O8 Cu1 O3 91.38(6) . . ?
O9 Cu1 O4 88.88(6) . 4_575 ?
O8 Cu1 O4 89.97(7) . 4_575 ?
O3 Cu1 O4 176.71(6) . 4_575 ?
O9 Cu1 O7 90.55(6) . . ?
O8 Cu1 O7 96.30(6) . . ?
O3 Cu1 O7 93.89(6) . . ?
O4 Cu1 O7 88.94(6) 4_575 . ?
C11 O1 H1 109.5 . . ?
C1 O3 Cu1 118.79(14) . . ?
C22 O4 Cu1 126.28(14) . 4_676 ?
C23 O6 H6 109.5 . . ?
C26 O7 Cu1 116.03(15) . . ?
C29 O8 Cu1 122.43(15) . . ?
Cu1 O9 H9A 116.2 . . ?
Cu1 O9 H9B 114.2 . . ?
H9A O9 H9B 113.4 . . ?
C26 N1 C24 120.6(2) . . ?
C26 N1 C25 121.4(2) . . ?
C24 N1 C25 117.8(2) . . ?
C29 N2 C28 120.3(2) . . ?
C29 N2 C27 121.1(2) . . ?
C28 N2 C27 118.6(2) . . ?
O2 C1 O3 123.52(19) . . ?
O2 C1 C2 118.32(19) . . ?
O3 C1 C2 118.15(19) . . ?
C3 C2 C11 119.00(18) . . ?
C3 C2 C1 119.30(19) . . ?
C11 C2 C1 121.69(19) . . ?
C2 C3 C4 122.1(2) . . ?
C2 C3 H3 119.0 . . ?
C4 C3 H3 119.0 . . ?
C3 C4 C5 121.4(2) . . ?
C3 C4 C9 118.4(2) . . ?
C5 C4 C9 120.2(2) . . ?
C6 C5 C4 121.1(2) . . ?
C6 C5 H5 119.5 . . ?
C4 C5 H5 119.5 . . ?
C5 C6 C7 119.2(3) . . ?
C5 C6 H6A 120.4 . . ?
C7 C6 H6A 120.4 . . ?
C8 C7 C6 121.6(2) . . ?
C8 C7 H7 119.2 . . ?
C6 C7 H7 119.2 . . ?
C7 C8 C9 121.4(2) . . ?
C7 C8 H8 119.3 . . ?
C9 C8 H8 119.3 . . ?
C8 C9 C10 123.2(2) . . ?
C8 C9 C4 116.5(2) . . ?
C10 C9 C4 120.35(19) . . ?
C11 C10 C9 118.36(19) . . ?
C11 C10 C12 119.84(19) . . ?
C9 C10 C12 121.73(18) . . ?
O1 C11 C10 118.56(19) . . ?
O1 C11 C2 119.75(17) . . ?
C10 C11 C2 121.7(2) . . ?
C13 C12 C10 116.14(17) . . ?
C13 C12 H12A 108.3 . . ?
C10 C12 H12A 108.3 . . ?
C13 C12 H12B 108.3 . . ?
C10 C12 H12B 108.3 . . ?
H12A C12 H12B 107.4 . . ?
C23 C13 C14 118.28(19) . . ?
C23 C13 C12 119.82(19) . . ?
C14 C13 C12 121.83(17) . . ?
C15 C14 C13 122.68(19) . . ?
C15 C14 C19 117.16(19) . . ?
C13 C14 C19 120.13(18) . . ?
C16 C15 C14 121.3(2) . . ?
C16 C15 H15 119.4 . . ?
C14 C15 H15 119.4 . . ?
C15 C16 C17 121.2(2) . . ?
C15 C16 H16 119.4 . . ?
C17 C16 H16 119.4 . . ?
C18 C17 C16 119.4(2) . . ?
C18 C17 H17 120.3 . . ?
C16 C17 H17 120.3 . . ?
C17 C18 C19 121.1(2) . . ?
C17 C18 H18 119.4 . . ?
C19 C18 H18 119.4 . . ?
C20 C19 C18 121.5(2) . . ?
C20 C19 C14 118.73(19) . . ?
C18 C19 C14 119.71(19) . . ?
C21 C20 C19 121.8(2) . . ?
C21 C20 H20 119.1 . . ?
C19 C20 H20 119.1 . . ?
C20 C21 C23 118.84(18) . . ?
C20 C21 C22 119.91(19) . . ?
C23 C21 C22 121.25(18) . . ?
O4 C22 O5 123.87(18) . . ?
O4 C22 C21 117.47(19) . . ?
O5 C22 C21 118.65(19) . . ?
O6 C23 C13 118.48(19) . . ?
O6 C23 C21 119.69(17) . . ?
C13 C23 C21 121.80(19) . . ?
N1 C24 H24A 109.5 . . ?
N1 C24 H24B 109.5 . . ?
H24A C24 H24B 109.5 . . ?
N1 C24 H24C 109.5 . . ?
H24A C24 H24C 109.5 . . ?
H24B C24 H24C 109.5 . . ?
N1 C25 H25A 109.5 . . ?
N1 C25 H25B 109.5 . . ?
H25A C25 H25B 109.5 . . ?
N1 C25 H25C 109.5 . . ?
H25A C25 H25C 109.5 . . ?
H25B C25 H25C 109.5 . . ?
O7 C26 N1 126.5(2) . . ?
O7 C26 H26 116.8 . . ?
N1 C26 H26 116.8 . . ?
N2 C27 H27A 109.5 . . ?
N2 C27 H27B 109.5 . . ?
H27A C27 H27B 109.5 . . ?
N2 C27 H27C 109.5 . . ?
H27A C27 H27C 109.5 . . ?
H27B C27 H27C 109.5 . . ?
N2 C28 H28A 109.5 . . ?
N2 C28 H28B 109.5 . . ?
H28A C28 H28B 109.5 . . ?
N2 C28 H28C 109.5 . . ?
H28A C28 H28C 109.5 . . ?
H28B C28 H28C 109.5 . . ?
O8 C29 N2 122.5(2) . . ?
O8 C29 H29 118.7 . . ?
N2 C29 H29 118.7 . . ?
C32 N3 C30 118.7(3) . . ?
C32 N3 C31 124.0(3) . . ?
C30 N3 C31 117.1(3) . . ?
N3 C30 H30A 109.5 . . ?
N3 C30 H30B 109.5 . . ?
H30A C30 H30B 109.5 . . ?
N3 C30 H30C 109.5 . . ?
H30A C30 H30C 109.5 . . ?
H30B C30 H30C 109.5 . . ?
N3 C31 H31A 109.5 . . ?
N3 C31 H31B 109.5 . . ?
H31A C31 H31B 109.5 . . ?
N3 C31 H31C 109.5 . . ?
H31A C31 H31C 109.5 . . ?
H31B C31 H31C 109.5 . . ?
O10 C32 N3 125.6(3) . . ?
O10 C32 H32 117.2 . . ?
N3 C32 H32 117.2 . . ?

loop_
_geom_bond_atom_site_label_1
_geom_bond_atom_site_label_2
_geom_bond_distance
_geom_bond_site_symmetry_2
_geom_bond_publ_flag
Cu1 O9 1.9448(14) . ?
Cu1 O8 1.9522(16) . ?
Cu1 O3 1.9555(14) . ?
Cu1 O4 1.9589(14) 4_575 ?
Cu1 O7 2.3061(15) . ?
O1 C11 1.358(3) . ?
O1 H1 0.8200 . ?
O2 C1 1.256(3) . ?
O3 C1 1.266(3) . ?
O4 C22 1.258(3) . ?
O4 Cu1 1.9590(14) 4_676 ?
O5 C22 1.259(3) . ?
O6 C23 1.356(2) . ?
O6 H6 0.8200 . ?
O7 C26 1.225(3) . ?
O8 C29 1.242(3) . ?
O9 H9A 0.8500 . ?
O9 H9B 0.8501 . ?
N1 C26 1.313(3) . ?
N1 C24 1.446(3) . ?
N1 C25 1.455(3) . ?
N2 C29 1.314(3) . ?
N2 C28 1.448(3) . ?
N2 C27 1.455(3) . ?
C1 C2 1.496(3) . ?
C2 C3 1.363(3) . ?
C2 C11 1.430(3) . ?
C3 C4 1.402(3) . ?
C3 H3 0.9300 . ?
C4 C5 1.410(3) . ?
C4 C9 1.431(3) . ?
C5 C6 1.360(3) . ?
C5 H5 0.9300 . ?
C6 C7 1.399(4) . ?
C6 H6A 0.9300 . ?
C7 C8 1.359(4) . ?
C7 H7 0.9300 . ?
C8 C9 1.419(3) . ?
C8 H8 0.9300 . ?
C9 C10 1.422(3) . ?
C10 C11 1.383(3) . ?
C10 C12 1.528(3) . ?
C12 C13 1.524(3) . ?
C12 H12A 0.9700 . ?
C12 H12B 0.9700 . ?
C13 C23 1.381(3) . ?
C13 C14 1.421(3) . ?
C14 C15 1.421(3) . ?
C14 C19 1.426(3) . ?
C15 C16 1.360(3) . ?
C15 H15 0.9300 . ?
C16 C17 1.399(4) . ?
C16 H16 0.9300 . ?
C17 C18 1.363(3) . ?
C17 H17 0.9300 . ?
C18 C19 1.409(3) . ?
C18 H18 0.9300 . ?
C19 C20 1.405(3) . ?
C20 C21 1.365(3) . ?
C20 H20 0.9300 . ?
C21 C23 1.428(3) . ?
C21 C22 1.498(3) . ?
C24 H24A 0.9600 . ?
C24 H24B 0.9600 . ?
C24 H24C 0.9600 . ?
C25 H25A 0.9600 . ?
C25 H25B 0.9600 . ?
C25 H25C 0.9600 . ?
C26 H26 0.9300 . ?
C27 H27A 0.9600 . ?
C27 H27B 0.9600 . ?
C27 H27C 0.9600 . ?
C28 H28A 0.9600 . ?
C28 H28B 0.9600 . ?
C28 H28C 0.9600 . ?
C29 H29 0.9300 . ?
O10 C32 1.224(4) . ?
N3 C32 1.328(4) . ?
N3 C30 1.421(4) . ?
N3 C31 1.434(4) . ?
C30 H30A 0.9600 . ?
C30 H30B 0.9600 . ?
C30 H30C 0.9600 . ?
C31 H31A 0.9600 . ?
C31 H31B 0.9600 . ?
C31 H31C 0.9600 . ?
C32 H32 0.9300 . ?

loop_
_geom_torsion_atom_site_label_1
_geom_torsion_atom_site_label_2
_geom_torsion_atom_site_label_3
_geom_torsion_atom_site_label_4
_geom_torsion
_geom_torsion_site_symmetry_1
_geom_torsion_site_symmetry_2
_geom_torsion_site_symmetry_3
_geom_torsion_site_symmetry_4
_geom_torsion_publ_flag
O9 Cu1 O3 C1 -90.20(15) . . . . ?
O8 Cu1 O3 C1 82.87(15) . . . . ?
O7 Cu1 O3 C1 179.29(15) . . . . ?
O9 Cu1 O7 C26 75.04(18) . . . . ?
O8 Cu1 O7 C26 -103.68(18) . . . . ?
O3 Cu1 O7 C26 164.50(17) . . . . ?
O4 Cu1 O7 C26 -13.83(18) 4_575 . . . ?
O3 Cu1 O8 C29 71.17(17) . . . . ?
O4 Cu1 O8 C29 -111.83(17) 4_575 . . . ?
O7 Cu1 O8 C29 -22.90(17) . . . . ?
Cu1 O3 C1 O2 1.6(3) . . . . ?
Cu1 O3 C1 C2 -177.57(13) . . . . ?
O2 C1 C2 C3 176.1(2) . . . . ?
O3 C1 C2 C3 -4.8(3) . . . . ?
O2 C1 C2 C11 -4.9(3) . . . . ?
O3 C1 C2 C11 174.31(19) . . . . ?
C11 C2 C3 C4 0.0(3) . . . . ?
C1 C2 C3 C4 179.1(2) . . . . ?
C2 C3 C4 C5 -179.4(2) . . . . ?
C2 C3 C4 C9 0.0(3) . . . . ?
C3 C4 C5 C6 179.9(3) . . . . ?
C9 C4 C5 C6 0.5(4) . . . . ?
C4 C5 C6 C7 1.1(5) . . . . ?
C5 C6 C7 C8 -1.0(5) . . . . ?
C6 C7 C8 C9 -0.7(5) . . . . ?
C7 C8 C9 C10 -177.6(3) . . . . ?
C7 C8 C9 C4 2.3(4) . . . . ?
C3 C4 C9 C8 178.4(2) . . . . ?
C5 C4 C9 C8 -2.1(3) . . . . ?
C3 C4 C9 C10 -1.7(3) . . . . ?
C5 C4 C9 C10 177.7(2) . . . . ?
C8 C9 C10 C11 -176.8(2) . . . . ?
C4 C9 C10 C11 3.3(3) . . . . ?
C8 C9 C10 C12 0.2(3) . . . . ?
C4 C9 C10 C12 -179.7(2) . . . . ?
C9 C10 C11 O1 178.00(19) . . . . ?
C12 C10 C11 O1 0.9(3) . . . . ?
C9 C10 C11 C2 -3.3(3) . . . . ?
C12 C10 C11 C2 179.60(19) . . . . ?
C3 C2 C11 O1 -179.59(19) . . . . ?
C1 C2 C11 O1 1.3(3) . . . . ?
C3 C2 C11 C10 1.7(3) . . . . ?
C1 C2 C11 C10 -177.35(19) . . . . ?
C11 C10 C12 C13 -119.9(2) . . . . ?
C9 C10 C12 C13 63.1(3) . . . . ?
C10 C12 C13 C23 -118.8(2) . . . . ?
C10 C12 C13 C14 64.2(3) . . . . ?
C23 C13 C14 C15 -171.6(2) . . . . ?
C12 C13 C14 C15 5.4(3) . . . . ?
C23 C13 C14 C19 6.5(3) . . . . ?
C12 C13 C14 C19 -176.48(19) . . . . ?
C13 C14 C15 C16 179.3(2) . . . . ?
C19 C14 C15 C16 1.1(3) . . . . ?
C14 C15 C16 C17 0.5(4) . . . . ?
C15 C16 C17 C18 -1.0(4) . . . . ?
C16 C17 C18 C19 -0.3(4) . . . . ?
C17 C18 C19 C20 -176.6(2) . . . . ?
C17 C18 C19 C14 2.0(4) . . . . ?
C15 C14 C19 C20 176.3(2) . . . . ?
C13 C14 C19 C20 -1.9(3) . . . . ?
C15 C14 C19 C18 -2.3(3) . . . . ?
C13 C14 C19 C18 179.5(2) . . . . ?
C18 C19 C20 C21 176.2(2) . . . . ?
C14 C19 C20 C21 -2.4(3) . . . . ?
C19 C20 C21 C23 1.9(3) . . . . ?
C19 C20 C21 C22 -177.32(19) . . . . ?
Cu1 O4 C22 O5 6.3(3) 4_676 . . . ?
Cu1 O4 C22 C21 -173.82(13) 4_676 . . . ?
C20 C21 C22 O4 -7.9(3) . . . . ?
C23 C21 C22 O4 172.85(19) . . . . ?
C20 C21 C22 O5 171.9(2) . . . . ?
C23 C21 C22 O5 -7.3(3) . . . . ?
C14 C13 C23 O6 174.81(19) . . . . ?
C12 C13 C23 O6 -2.3(3) . . . . ?
C14 C13 C23 C21 -7.1(3) . . . . ?
C12 C13 C23 C21 175.84(19) . . . . ?
C20 C21 C23 O6 -179.0(2) . . . . ?
C22 C21 C23 O6 0.3(3) . . . . ?
C20 C21 C23 C13 3.0(3) . . . . ?
C22 C21 C23 C13 -177.8(2) . . . . ?
Cu1 O7 C26 N1 -160.5(2) . . . . ?
C24 N1 C26 O7 -2.4(4) . . . . ?
C25 N1 C26 O7 -178.3(3) . . . . ?
Cu1 O8 C29 N2 178.41(15) . . . . ?
C28 N2 C29 O8 2.9(3) . . . . ?
C27 N2 C29 O8 -179.7(2) . . . . ?
C30 N3 C32 O10 0.2(6) . . . . ?
C31 N3 C32 O10 176.2(4) . . . . ?
